data_2214223
loop_
_publ_author_name
'Ma, Rui'
'Chen, Ying'
'Song, Zhong-Ying'
'Bai, Yi-Qiong'
'Bao, Feng'

_publ_section_title
4-[(<i>Z</i>)-(4-Ethoxyphenylamino)(phenyl)methylene]-3-methyl-1-phenyl-1<i>H</i>-pyrazol-5(4<i>H</i>)-one
_journal_coeditor_code HB2438
_journal_issue 7
_journal_name_full 'Acta Crystallographica Section E'
_journal_page_first o3158
_journal_page_last o3158
_journal_paper_doi 10.1107/S1600536807026992
_journal_volume 63
_journal_year 2007
_chemical_formula_iupac 'C25 H23 N3 O2'
_chemical_formula_moiety 'C25 H23 N3 O2'
_chemical_formula_sum 'C25 H23 N3 O2'
_chemical_formula_weight 397.46
_chemical_name_systematic
;
4-[(<i>Z</i>)-(4-Ethoxyphenylamino)(phenyl)methylene]-3-methyl-1-phenyl-
1<i>H</i>-pyrazol-5(4<i>H</i>)-one
;
_space_group_IT_number 2
_symmetry_cell_setting triclinic
_symmetry_space_group_name_Hall '-P 1'
_symmetry_space_group_name_H-M 'P -1'
_atom_sites_solution_hydrogens geom
_atom_sites_solution_primary direct
_atom_sites_solution_secondary difmap
_audit_creation_method SHELXL-97
_cell_angle_alpha 71.966(2)
_cell_angle_beta 78.994(2)
_cell_angle_gamma 81.296(3)
_cell_formula_units_Z 2
_cell_length_a 6.9269(9)
_cell_length_b 10.7876(14)
_cell_length_c 15.531(2)
_cell_measurement_reflns_used 1701
_cell_measurement_temperature 293(2)
_cell_measurement_theta_max 23.25
_cell_measurement_theta_min 2.75
_cell_volume 1077.9(2)
_computing_cell_refinement 'SAINT (Bruker, 1997)'
_computing_data_collection 'SMART (Bruker, 1997)'
_computing_data_reduction SAINT
_computing_molecular_graphics 'SHELXTL (Bruker, 1997)'
_computing_publication_material SHELXTL
_computing_structure_refinement 'SHELXL97 (Sheldrick, 1997)'
_computing_structure_solution 'SHELXS97 (Sheldrick, 1997)'
_diffrn_ambient_temperature 293(2)
_diffrn_measured_fraction_theta_full 0.977
_diffrn_measured_fraction_theta_max 0.977
_diffrn_measurement_device_type 'Bruker SMART CCD'
_diffrn_measurement_method \w
_diffrn_radiation_monochromator graphite
_diffrn_radiation_source 'fine-focus sealed tube'
_diffrn_radiation_type MoK\a
_diffrn_radiation_wavelength 0.71073
_diffrn_reflns_av_R_equivalents 0.0591
_diffrn_reflns_av_sigmaI/netI 0.0747
_diffrn_reflns_limit_h_max 8
_diffrn_reflns_limit_h_min -6
_diffrn_reflns_limit_k_max 13
_diffrn_reflns_limit_k_min -12
_diffrn_reflns_limit_l_max 19
_diffrn_reflns_limit_l_min -19
_diffrn_reflns_number 8649
_diffrn_reflns_theta_full 26.99
_diffrn_reflns_theta_max 26.99
_diffrn_reflns_theta_min 2.00
_exptl_absorpt_coefficient_mu 0.079
_exptl_absorpt_correction_type none
_exptl_crystal_colour yellow
_exptl_crystal_density_diffrn 1.225
_exptl_crystal_density_method 'not measured'
_exptl_crystal_description block
_exptl_crystal_F_000 420
_exptl_crystal_size_max 0.30
_exptl_crystal_size_mid 0.20
_exptl_crystal_size_min 0.20
_refine_diff_density_max 0.162
_refine_diff_density_min -0.172
_refine_ls_extinction_method none
_refine_ls_goodness_of_fit_ref 0.695
_refine_ls_hydrogen_treatment constr
_refine_ls_matrix_type full
_refine_ls_number_parameters 271
_refine_ls_number_reflns 4588
_refine_ls_number_restraints 0
_refine_ls_restrained_S_all 0.695
_refine_ls_R_factor_all 0.1024
_refine_ls_R_factor_gt 0.0526
_refine_ls_shift/su_max 0.000
_refine_ls_shift/su_mean 0.000
_refine_ls_structure_factor_coef Fsqd
_refine_ls_weighting_details 'calc w=1/[\s^2^(Fo^2^)+(0.1794P)^2^] where P=(Fo^2^+2Fc^2^)/3'
_refine_ls_weighting_scheme calc
_refine_ls_wR_factor_gt 0.1581
_refine_ls_wR_factor_ref 0.2112
_reflns_number_gt 2518
_reflns_number_total 4588
_reflns_threshold_expression I>2\s(I)
_cod_data_source_file hb2438.cif
_cod_data_source_block I
_cod_database_code 2214223
_cod_database_fobs_code 2214223

loop_
_symmetry_equiv_pos_as_xyz
'x, y, z'
'-x, -y, -z'

loop_
_atom_site_type_symbol
_atom_site_label
_atom_site_fract_x
_atom_site_fract_y
_atom_site_fract_z
_atom_site_U_iso_or_equiv
_atom_site_adp_type
_atom_site_calc_flag
_atom_site_refinement_flags
_atom_site_occupancy
O O2 0.3867(2) 0.78662(17) 0.05284(11) 0.0580(5) Uani d . 1
N N1 1.2631(3) 1.14403(18) 0.30935(12) 0.0503(5) Uani d . 1
O O1 1.1023(2) 1.17814(16) 0.18320(10) 0.0597(5) Uani d . 1
N N3 0.9036(3) 0.9699(2) 0.20785(13) 0.0552(5) Uani d . 1
H H3A 0.9570 1.0391 0.1736 0.066 Uiso calc R 1
N N2 1.2852(3) 1.04592(18) 0.39146(12) 0.0517(5) Uani d . 1
C C11 0.9511(3) 0.9213(2) 0.29198(15) 0.0461(5) Uani d . 1
C C21 0.5236(3) 0.8295(2) 0.08632(14) 0.0483(5) Uani d . 1
C C7 1.1391(3) 1.1128(2) 0.26106(14) 0.0479(5) Uani d . 1
C C18 0.7734(3) 0.9196(2) 0.16823(15) 0.0499(6) Uani d . 1
C C9 1.1726(3) 0.9562(2) 0.39721(14) 0.0468(5) Uani d . 1
C C8 1.0718(3) 0.9901(2) 0.31896(14) 0.0450(5) Uani d . 1
C C12 0.8815(3) 0.7945(2) 0.35031(15) 0.0466(5) Uani d . 1
C C1 1.3747(3) 1.2522(2) 0.28323(15) 0.0495(6) Uani d . 1
C C19 0.5790(4) 0.9105(3) 0.20650(17) 0.0622(7) Uani d . 1
H H19A 0.5305 0.9350 0.2596 0.075 Uiso calc R 1
C C23 0.8423(4) 0.8833(3) 0.08965(15) 0.0612(7) Uani d . 1
H H23A 0.9745 0.8891 0.0639 0.073 Uiso calc R 1
C C13 0.9534(4) 0.6814(2) 0.32642(18) 0.0598(6) Uani d . 1
H H13A 1.0421 0.6854 0.2727 0.072 Uiso calc R 1
C C20 0.4556(4) 0.8647(3) 0.16570(17) 0.0620(7) Uani d . 1
H H20A 0.3240 0.8575 0.1923 0.074 Uiso calc R 1
C C6 1.5599(4) 1.2363(3) 0.30841(17) 0.0605(7) Uani d . 1
H H6A 1.6127 1.1539 0.3400 0.073 Uiso calc R 1
C C2 1.2973(4) 1.3750(2) 0.23493(17) 0.0613(7) Uani d . 1
H H2B 1.1738 1.3858 0.2169 0.074 Uiso calc R 1
C C17 0.7493(4) 0.7871(2) 0.43025(16) 0.0596(6) Uani d . 1
H H17A 0.7010 0.8625 0.4476 0.072 Uiso calc R 1
C C22 0.7190(4) 0.8383(3) 0.04823(15) 0.0601(7) Uani d . 1
H H22A 0.7678 0.8142 -0.0050 0.072 Uiso calc R 1
C C10 1.1678(4) 0.8376(2) 0.47893(16) 0.0621(7) Uani d . 1
H H10A 1.2523 0.8450 0.5191 0.093 Uiso calc R 1
H H10B 1.2130 0.7607 0.4592 0.093 Uiso calc R 1
H H10C 1.0349 0.8311 0.5109 0.093 Uiso calc R 1
C C5 1.6661(5) 1.3433(3) 0.28646(19) 0.0718(8) Uani d . 1
H H5A 1.7907 1.3326 0.3034 0.086 Uiso calc R 1
C C4 1.5899(5) 1.4647(3) 0.24021(19) 0.0771(9) Uani d . 1
H H4A 1.6619 1.5363 0.2264 0.092 Uiso calc R 1
C C3 1.4055(5) 1.4812(3) 0.21387(19) 0.0721(8) Uani d . 1
H H3B 1.3542 1.5639 0.1819 0.087 Uiso calc R 1
C C24 0.4498(4) 0.7369(3) -0.02403(17) 0.0701(8) Uani d . 1
H H24A 0.5562 0.6673 -0.0116 0.084 Uiso calc R 1
H H24B 0.4972 0.8059 -0.0776 0.084 Uiso calc R 1
C C14 0.8941(5) 0.5630(3) 0.3818(2) 0.0745(8) Uani d . 1
H H14A 0.9448 0.4867 0.3661 0.089 Uiso calc R 1
C C15 0.7607(5) 0.5564(3) 0.4602(2) 0.0754(8) Uani d . 1
H H15A 0.7192 0.4761 0.4970 0.090 Uiso calc R 1
C C16 0.6894(4) 0.6674(3) 0.48406(19) 0.0707(8) Uani d . 1
H H16A 0.5991 0.6627 0.5374 0.085 Uiso calc R 1
C C25 0.2757(5) 0.6857(4) -0.0402(2) 0.0918(10) Uani d . 1
H H25A 0.3131 0.6512 -0.0918 0.138 Uiso calc R 1
H H25B 0.1716 0.7554 -0.0525 0.138 Uiso calc R 1
H H25C 0.2303 0.6174 0.0132 0.138 Uiso calc R 1

loop_
_atom_site_aniso_label
_atom_site_aniso_U_11
_atom_site_aniso_U_22
_atom_site_aniso_U_33
_atom_site_aniso_U_12
_atom_site_aniso_U_13
_atom_site_aniso_U_23
O2 0.0545(10) 0.0692(11) 0.0609(9) -0.0116(8) -0.0103(8) -0.0308(8)
N1 0.0543(12) 0.0474(11) 0.0531(10) -0.0130(9) -0.0112(9) -0.0144(8)
O1 0.0629(11) 0.0623(11) 0.0537(9) -0.0193(8) -0.0154(8) -0.0067(8)
N3 0.0542(12) 0.0586(12) 0.0565(11) -0.0221(10) -0.0102(9) -0.0131(9)
N2 0.0566(12) 0.0513(11) 0.0506(10) -0.0098(9) -0.0113(9) -0.0158(9)
C11 0.0391(12) 0.0491(13) 0.0529(12) -0.0018(10) -0.0039(9) -0.0218(10)
C21 0.0471(13) 0.0517(13) 0.0501(12) -0.0086(10) -0.0095(10) -0.0173(10)
C7 0.0433(13) 0.0527(13) 0.0517(12) -0.0068(10) -0.0045(10) -0.0215(10)
C18 0.0485(14) 0.0504(13) 0.0534(12) -0.0111(11) -0.0123(10) -0.0132(10)
C9 0.0448(13) 0.0470(13) 0.0512(12) -0.0050(10) -0.0044(10) -0.0198(10)
C8 0.0424(12) 0.0441(12) 0.0517(12) -0.0063(10) -0.0050(9) -0.0189(10)
C12 0.0414(12) 0.0460(13) 0.0570(12) -0.0050(10) -0.0101(10) -0.0197(10)
C1 0.0530(14) 0.0473(13) 0.0531(12) -0.0128(11) -0.0025(10) -0.0213(10)
C19 0.0503(15) 0.0804(18) 0.0705(15) -0.0101(13) -0.0020(12) -0.0454(14)
C23 0.0470(14) 0.0873(19) 0.0517(13) -0.0215(13) -0.0002(11) -0.0209(12)
C13 0.0584(16) 0.0558(15) 0.0727(15) -0.0070(12) -0.0074(12) -0.0305(13)
C20 0.0422(13) 0.0809(18) 0.0745(16) -0.0096(12) 0.0002(11) -0.0430(14)
C6 0.0614(16) 0.0618(16) 0.0677(15) -0.0135(13) -0.0154(12) -0.0254(12)
C2 0.0619(16) 0.0531(15) 0.0706(15) -0.0126(13) -0.0072(12) -0.0187(12)
C17 0.0558(15) 0.0541(15) 0.0683(15) -0.0092(12) 0.0025(12) -0.0221(12)
C22 0.0552(15) 0.0810(18) 0.0462(12) -0.0155(13) 0.0017(11) -0.0230(12)
C10 0.0669(17) 0.0562(15) 0.0618(14) -0.0110(13) -0.0139(12) -0.0104(12)
C5 0.0719(18) 0.078(2) 0.0764(17) -0.0316(16) -0.0116(14) -0.0269(15)
C4 0.093(2) 0.072(2) 0.0765(18) -0.0439(17) -0.0014(16) -0.0270(16)
C3 0.085(2) 0.0532(16) 0.0747(17) -0.0200(15) -0.0042(15) -0.0128(13)
C24 0.0717(18) 0.093(2) 0.0563(14) -0.0117(15) -0.0104(13) -0.0342(14)
C14 0.084(2) 0.0499(16) 0.102(2) -0.0068(14) -0.0240(18) -0.0336(15)
C15 0.075(2) 0.0558(17) 0.093(2) -0.0218(15) -0.0171(17) -0.0084(15)
C16 0.0628(17) 0.0667(19) 0.0743(17) -0.0174(14) 0.0019(13) -0.0105(14)
C25 0.088(2) 0.129(3) 0.088(2) -0.014(2) -0.0289(17) -0.062(2)

loop_
_atom_type_symbol
_atom_type_description
_atom_type_scat_dispersion_real
_atom_type_scat_dispersion_imag
_atom_type_scat_source
C C 0.0033 0.0016 'International Tables Vol C Tables 4.2.6.8 and 6.1.1.4'
H H 0.0000 0.0000 'International Tables Vol C Tables 4.2.6.8 and 6.1.1.4'
N N 0.0061 0.0033 'International Tables Vol C Tables 4.2.6.8 and 6.1.1.4'
O O 0.0106 0.0060 'International Tables Vol C Tables 4.2.6.8 and 6.1.1.4'

loop_
_geom_angle_atom_site_label_1
_geom_angle_atom_site_label_2
_geom_angle_atom_site_label_3
_geom_angle
C21 O2 C24 118.67(19)
C7 N1 N2 111.88(18)
C7 N1 C1 128.75(19)
N2 N1 C1 119.18(18)
C11 N3 C18 127.2(2)
C11 N3 H3A 116.4
C18 N3 H3A 116.4
C9 N2 N1 106.65(17)
N3 C11 C8 118.0(2)
N3 C11 C12 118.73(19)
C8 C11 C12 123.23(19)
O2 C21 C22 125.5(2)
O2 C21 C20 115.4(2)
C22 C21 C20 119.1(2)
O1 C7 N1 125.8(2)
O1 C7 C8 129.6(2)
N1 C7 C8 104.61(18)
C19 C18 C23 119.4(2)
C19 C18 N3 120.7(2)
C23 C18 N3 119.9(2)
N2 C9 C8 111.37(19)
N2 C9 C10 118.4(2)
C8 C9 C10 130.2(2)
C11 C8 C7 122.44(19)
C11 C8 C9 131.8(2)
C7 C8 C9 105.41(19)
C13 C12 C17 119.3(2)
C13 C12 C11 119.8(2)
C17 C12 C11 120.8(2)
C6 C1 C2 120.1(2)
C6 C1 N1 119.5(2)
C2 C1 N1 120.4(2)
C18 C19 C20 119.5(2)
C18 C19 H19A 120.3
C20 C19 H19A 120.3
C18 C23 C22 121.3(2)
C18 C23 H23A 119.4
C22 C23 H23A 119.4
C14 C13 C12 120.0(2)
C14 C13 H13A 120.0
C12 C13 H13A 120.0
C21 C20 C19 121.3(2)
C21 C20 H20A 119.4
C19 C20 H20A 119.4
C5 C6 C1 119.7(3)
C5 C6 H6A 120.1
C1 C6 H6A 120.1
C3 C2 C1 119.4(3)
C3 C2 H2B 120.3
C1 C2 H2B 120.3
C16 C17 C12 119.6(2)
C16 C17 H17A 120.2
C12 C17 H17A 120.2
C21 C22 C23 119.4(2)
C21 C22 H22A 120.3
C23 C22 H22A 120.3
C9 C10 H10A 109.5
C9 C10 H10B 109.5
H10A C10 H10B 109.5
C9 C10 H10C 109.5
H10A C10 H10C 109.5
H10B C10 H10C 109.5
C4 C5 C6 120.6(3)
C4 C5 H5A 119.7
C6 C5 H5A 119.7
C5 C4 C3 120.1(3)
C5 C4 H4A 120.0
C3 C4 H4A 120.0
C4 C3 C2 120.1(3)
C4 C3 H3B 119.9
C2 C3 H3B 119.9
O2 C24 C25 107.2(2)
O2 C24 H24A 110.3
C25 C24 H24A 110.3
O2 C24 H24B 110.3
C25 C24 H24B 110.3
H24A C24 H24B 108.5
C15 C14 C13 120.4(3)
C15 C14 H14A 119.8
C13 C14 H14A 119.8
C16 C15 C14 119.8(3)
C16 C15 H15A 120.1
C14 C15 H15A 120.1
C15 C16 C17 120.8(3)
C15 C16 H16A 119.6
C17 C16 H16A 119.6
C24 C25 H25A 109.5
C24 C25 H25B 109.5
H25A C25 H25B 109.5
C24 C25 H25C 109.5
H25A C25 H25C 109.5
H25B C25 H25C 109.5

loop_
_geom_bond_atom_site_label_1
_geom_bond_atom_site_label_2
_geom_bond_distance
O2 C21 1.361(3)
O2 C24 1.425(3)
N1 C7 1.380(3)
N1 N2 1.400(2)
N1 C1 1.409(3)
O1 C7 1.249(3)
N3 C11 1.333(3)
N3 C18 1.433(3)
N3 H3A 0.8600
N2 C9 1.305(3)
C11 C8 1.392(3)
C11 C12 1.480(3)
C21 C22 1.375(3)
C21 C20 1.378(3)
C7 C8 1.438(3)
C18 C19 1.369(3)
C18 C23 1.374(3)
C9 C8 1.439(3)
C9 C10 1.496(3)
C12 C13 1.378(3)
C12 C17 1.383(3)
C1 C6 1.382(3)
C1 C2 1.389(3)
C19 C20 1.380(3)
C19 H19A 0.9300
C23 C22 1.381(3)
C23 H23A 0.9300
C13 C14 1.373(4)
C13 H13A 0.9300
C20 H20A 0.9300
C6 C5 1.381(4)
C6 H6A 0.9300
C2 C3 1.384(4)
C2 H2B 0.9300
C17 C16 1.378(3)
C17 H17A 0.9300
C22 H22A 0.9300
C10 H10A 0.9600
C10 H10B 0.9600
C10 H10C 0.9600
C5 C4 1.364(4)
C5 H5A 0.9300
C4 C3 1.384(4)
C4 H4A 0.9300
C3 H3B 0.9300
C24 C25 1.492(4)
C24 H24A 0.9700
C24 H24B 0.9700
C14 C15 1.371(4)
C14 H14A 0.9300
C15 C16 1.357(4)
C15 H15A 0.9300
C16 H16A 0.9300
C25 H25A 0.9600
C25 H25B 0.9600
C25 H25C 0.9600

loop_
_geom_hbond_atom_site_label_D
_geom_hbond_atom_site_label_H
_geom_hbond_atom_site_label_A
_geom_hbond_distance_DH
_geom_hbond_distance_HA
_geom_hbond_distance_DA
_geom_hbond_angle_DHA
N3 H3A O1 0.86 1.98 2.700(3) 140

loop_
_cod_related_entry_id
_cod_related_entry_database
_cod_related_entry_code
1 ChemSpider 30655271
